data_7228828
loop_
_publ_author_name
'Lei, Hu'
'Langlois, Adam'
'Fortin, Daniel'
'Karsenti, Paul-Ludovic'
'Aly, Shawkat M.'
'Harvey, Pierre D.'

_publ_section_title
;
 Rendering cross-conjugated azophenine derivatives emissive to probe the
 silent photophysical properties of emeraldine
;
_journal_name_full 'Phys. Chem. Chem. Phys.'
_journal_paper_doi 10.1039/C7CP04102K
_journal_year 2017
_chemical_compound_source 'synthesis as described'
_chemical_formula_moiety 'C20 H14 Cl2 N2'
_chemical_formula_sum 'C20 H14 Cl2 N2'
_chemical_formula_weight 353.23
_chemical_name_systematic
;
 ?
;
_space_group_IT_number 14
_symmetry_cell_setting monoclinic
_symmetry_Int_Tables_number 14
_symmetry_space_group_name_Hall '-P 2yn'
_symmetry_space_group_name_H-M 'P 1 21/n 1'
_atom_sites_solution_hydrogens geom
_atom_sites_solution_primary direct
_atom_sites_solution_secondary difmap
_audit_conform_dict_location ftp://ftp.iucr.org/pub/cif_core.dic
_audit_conform_dict_name cif_core.dic
_audit_conform_dict_version 2.4
_audit_creation_date 2015-09-02T09:47:38-00:00
_audit_creation_method 'WinGX routine CIF_UPDATE'
_audit_update_record
;
2016-07-25 deposited with the CCDC.
2017-07-14 downloaded from the CCDC.
;
_cell_angle_alpha 90
_cell_angle_beta 106.451(2)
_cell_angle_gamma 90
_cell_formula_units_Z 4
_cell_length_a 14.2044(5)
_cell_length_b 6.0526(3)
_cell_length_c 20.7810(8)
_cell_measurement_reflns_used 9465
_cell_measurement_temperature 173(2)
_cell_measurement_theta_max 70.3998
_cell_measurement_theta_min 3.371
_cell_measurement_wavelength 1.54186
_cell_volume 1713.48(12)
_computing_cell_refinement 'SAINT V8.27B integration software'
_computing_data_collection 'Bruker APEX2 software'
_computing_data_reduction 'SORTAV (Blessing, 1995)'
_computing_molecular_graphics 'Ortep-3 for Windows (Farrugia, 1997)'
_computing_publication_material 'WinGX publication routines (Farrugia, 1999)'
_computing_structure_refinement 'SHELXL-97 (Sheldrick, 2008)'
_diffrn_ambient_temperature 173(2)
_diffrn_detector 'APEX-II CCD'
_diffrn_measured_fraction_theta_full 0.978
_diffrn_measured_fraction_theta_max 0.969
_diffrn_measurement_device '\k-geometry diffractometer'
_diffrn_measurement_device_type 'Bruker APEX-II'
_diffrn_measurement_method '\f or \w oscillation scans'
_diffrn_orient_matrix_type 'x-axis to radiation source'
_diffrn_orient_matrix_UB_11 -0.636674E-1
_diffrn_orient_matrix_UB_12 -0.283924E-1
_diffrn_orient_matrix_UB_13 -0.34781E-1
_diffrn_orient_matrix_UB_21 0.358462E-1
_diffrn_orient_matrix_UB_22 -0.775225E-1
_diffrn_orient_matrix_UB_23 -0.284686E-1
_diffrn_orient_matrix_UB_31 -0.678478E-2
_diffrn_orient_matrix_UB_32 -0.143146
_diffrn_orient_matrix_UB_33 0.223161E-1
_diffrn_radiation_monochromator graphite
_diffrn_radiation_probe x-ray
_diffrn_radiation_type CuK\a
_diffrn_radiation_wavelength 1.54178
_diffrn_reflns_av_R_equivalents 0.0688
_diffrn_reflns_av_unetI/netI 0.0754
_diffrn_reflns_limit_h_max 16
_diffrn_reflns_limit_h_min -17
_diffrn_reflns_limit_k_max 6
_diffrn_reflns_limit_k_min -7
_diffrn_reflns_limit_l_max 25
_diffrn_reflns_limit_l_min -22
_diffrn_reflns_number 8918
_diffrn_reflns_reduction_process
;
 Scaled and merged with Sortav
 R.H. Blessing, (1987) Cryst. Rev. 1, 3-58
 R.H. Blessing, (1989) J. Appl. Cryst. 22, 396-397
;
_diffrn_reflns_theta_full 70
_diffrn_reflns_theta_max 70.72
_diffrn_reflns_theta_min 3.37
_diffrn_source 'sealed x-ray tube'
_exptl_absorpt_coefficient_mu 3.416
_exptl_absorpt_correction_T_max 0.753
_exptl_absorpt_correction_T_min 0.494
_exptl_absorpt_correction_type multi-scan
_exptl_absorpt_process_details
;
SADABS-2012/1 - Bruker AXS area detector scaling and absorption correction
;
_exptl_crystal_colour purple
_exptl_crystal_density_diffrn 1.369
_exptl_crystal_density_method 'not measured'
_exptl_crystal_description needle
_exptl_crystal_F_000 728
_exptl_crystal_size_max 0.54
_exptl_crystal_size_mid 0.05
_exptl_crystal_size_min 0.04
_refine_diff_density_max 0.867
_refine_diff_density_min -0.855
_refine_diff_density_rms 0.095
_refine_ls_extinction_method none
_refine_ls_goodness_of_fit_ref 1.087
_refine_ls_hydrogen_treatment constr
_refine_ls_matrix_type full
_refine_ls_number_parameters 217
_refine_ls_number_reflns 3206
_refine_ls_number_restraints 0
_refine_ls_restrained_S_all 1.087
_refine_ls_R_factor_all 0.1402
_refine_ls_R_factor_gt 0.0927
_refine_ls_shift/su_max 0
_refine_ls_shift/su_mean 0
_refine_ls_structure_factor_coef Fsqd
_refine_ls_weighting_details 'calc w=1/[\s^2^(Fo^2^)+(0.2000P)^2^+0.0000P] where P=(Fo^2^+2Fc^2^)/3'
_refine_ls_weighting_scheme calc
_refine_ls_wR_factor_gt 0.2664
_refine_ls_wR_factor_ref 0.3147
_reflns_number_gt 1911
_reflns_number_total 3206
_reflns_threshold_expression >2\s(I)
_cod_data_source_file c7cp04102k2.cif
_cod_data_source_block cu_harvey_2hl80a_0m
_cod_original_sg_symbol_H-M 'P 21/n'
_cod_database_code 7228828

loop_
_symmetry_equiv_pos_as_xyz
'x, y, z'
'-x+1/2, y+1/2, -z+1/2'
'-x, -y, -z'
'x-1/2, -y-1/2, z-1/2'

loop_
_atom_site_label
_atom_site_type_symbol
_atom_site_fract_x
_atom_site_fract_y
_atom_site_fract_z
_atom_site_U_iso_or_equiv
_atom_site_adp_type
_atom_site_occupancy
_atom_site_symmetry_multiplicity
_atom_site_calc_flag
_atom_site_refinement_flags
C1 C 0.9273(4) 1.3715(9) -0.1098(3) 0.0595(14) Uani 1 1 d .
H1 H 0.963 1.4706 -0.1295 0.071 Uiso 1 1 calc R
C2 C 0.8828(3) 1.2483(8) -0.0853(2) 0.0468(11) Uani 1 1 d .
C3 C 0.8303(3) 1.0967(7) -0.0545(2) 0.0406(10) Uani 1 1 d .
C4 C 0.7420(3) 1.1602(7) -0.0435(2) 0.0396(10) Uani 1 1 d .
H4 H 0.7158 1.3029 -0.0568 0.048 Uiso 1 1 calc R
C5 C 0.6919(3) 1.0145(7) -0.01291(19) 0.0393(10) Uani 1 1 d .
H5 H 0.631 1.0579 -0.0064 0.047 Uiso 1 1 calc R
C6 C 0.7298(3) 0.8073(7) 0.00817(19) 0.0365(10) Uani 1 1 d .
C7 C 0.8209(3) 0.7490(7) -0.0008(2) 0.0399(10) Uani 1 1 d .
H7 H 0.8496 0.6105 0.0152 0.048 Uiso 1 1 calc R
C8 C 0.8696(3) 0.8915(7) -0.0328(2) 0.0418(11) Uani 1 1 d .
H8 H 0.9301 0.848 -0.0399 0.05 Uiso 1 1 calc R
C9 C 0.5967(3) 0.5895(7) 0.01965(18) 0.0333(9) Uani 1 1 d .
C10 C 0.5313(3) 0.6418(7) -0.04502(18) 0.0349(9) Uani 1 1 d .
H10 H 0.5529 0.7357 -0.0746 0.042 Uiso 1 1 calc R
C11 C 0.5608(3) 0.4415(7) 0.06421(19) 0.0348(9) Uani 1 1 d .
C12 C 0.6214(3) 0.2490(7) 0.17461(19) 0.0364(10) Uani 1 1 d .
C13 C 0.6550(3) 0.3120(7) 0.24164(19) 0.0375(10) Uani 1 1 d .
H13 H 0.6816 0.4556 0.2528 0.045 Uiso 1 1 calc R
C14 C 0.6501(3) 0.1679(7) 0.2921(2) 0.0379(10) Uani 1 1 d .
H14 H 0.6739 0.2125 0.3376 0.045 Uiso 1 1 calc R
C15 C 0.6105(3) -0.0429(7) 0.2765(2) 0.0391(10) Uani 1 1 d .
C16 C 0.5772(3) -0.1043(7) 0.20869(19) 0.0400(10) Uani 1 1 d .
H16 H 0.5498 -0.247 0.197 0.048 Uiso 1 1 calc R
C17 C 0.5838(3) 0.0394(7) 0.1589(2) 0.0392(10) Uani 1 1 d .
H17 H 0.5622 -0.0061 0.1133 0.047 Uiso 1 1 calc R
C18 C 0.6057(3) -0.1939(7) 0.3285(2) 0.0422(11) Uani 1 1 d .
C19 C 0.6032(4) -0.3168(8) 0.3725(2) 0.0531(13) Uani 1 1 d .
H19 H 0.6011 -0.415 0.4077 0.064 Uiso 1 1 calc R
C20 C 0.3712(6) 0.4691(18) 0.2478(4) 0.140(4) Uani 1 1 d .
H20A H 0.4409 0.4469 0.2732 0.168 Uiso 1 1 calc R
H20B H 0.3307 0.4284 0.2777 0.168 Uiso 1 1 calc R
N1 N 0.6869(2) 0.6585(6) 0.04370(16) 0.0364(8) Uani 1 1 d .
N2 N 0.6287(2) 0.4020(6) 0.12479(15) 0.0396(9) Uani 1 1 d .
H2 H 0.683 0.4807 0.1336 0.048 Uiso 1 1 calc R
Cl1 Cl 0.35228(14) 0.7507(4) 0.22651(10) 0.1084(8) Uani 1 1 d .
Cl2 Cl 0.3430(2) 0.2971(5) 0.18002(13) 0.1364(10) Uani 1 1 d .

loop_
_atom_site_aniso_label
_atom_site_aniso_U_11
_atom_site_aniso_U_22
_atom_site_aniso_U_33
_atom_site_aniso_U_23
_atom_site_aniso_U_13
_atom_site_aniso_U_12
C1 0.052(3) 0.066(3) 0.063(3) 0.003(3) 0.020(3) -0.011(3)
C2 0.042(3) 0.052(3) 0.046(2) -0.002(2) 0.012(2) -0.010(2)
C3 0.038(2) 0.047(2) 0.037(2) -0.0045(19) 0.0096(18) -0.009(2)
C4 0.039(2) 0.038(2) 0.041(2) -0.0019(18) 0.0090(18) -0.0051(19)
C5 0.033(2) 0.049(3) 0.035(2) 0.0026(19) 0.0082(17) -0.0035(19)
C6 0.035(2) 0.042(2) 0.0299(19) -0.0012(17) 0.0059(17) -0.0088(18)
C7 0.035(2) 0.043(2) 0.041(2) -0.0016(19) 0.0083(18) -0.0028(19)
C8 0.035(2) 0.051(3) 0.041(2) -0.003(2) 0.0124(18) -0.009(2)
C9 0.029(2) 0.038(2) 0.0299(19) 0.0025(17) 0.0033(15) -0.0049(17)
C10 0.034(2) 0.043(2) 0.0261(18) 0.0032(17) 0.0057(16) -0.0043(18)
C11 0.032(2) 0.039(2) 0.0291(19) -0.0008(17) 0.0021(16) 0.0005(18)
C12 0.030(2) 0.045(2) 0.032(2) 0.0051(18) 0.0054(17) 0.0019(18)
C13 0.032(2) 0.044(2) 0.032(2) 0.0036(18) 0.0018(17) 0.0030(18)
C14 0.035(2) 0.048(2) 0.030(2) 0.0028(18) 0.0071(16) 0.0032(19)
C15 0.033(2) 0.047(2) 0.036(2) 0.0080(18) 0.0080(17) 0.0062(19)
C16 0.035(2) 0.048(2) 0.033(2) 0.0009(19) 0.0034(17) -0.0031(19)
C17 0.036(2) 0.047(2) 0.031(2) 0.0029(18) 0.0039(17) 0.0010(19)
C18 0.044(3) 0.044(2) 0.038(2) 0.005(2) 0.0116(19) 0.007(2)
C19 0.061(3) 0.058(3) 0.043(2) 0.011(2) 0.019(2) 0.011(2)
C20 0.106(6) 0.209(11) 0.089(5) 0.049(7) -0.001(5) -0.071(7)
N1 0.0328(19) 0.0422(19) 0.0332(17) 0.0023(15) 0.0078(14) -0.0059(15)
N2 0.0337(18) 0.053(2) 0.0260(16) 0.0093(15) -0.0019(14) -0.0076(16)
Cl1 0.0690(12) 0.154(2) 0.0977(14) 0.0007(13) 0.0164(10) -0.0181(11)
Cl2 0.156(2) 0.161(2) 0.1162(17) -0.0101(15) 0.0767(17) 0.0283(17)

loop_
_atom_type_symbol
_atom_type_description
_atom_type_scat_dispersion_real
_atom_type_scat_dispersion_imag
_atom_type_scat_source
C C 0.0181 0.0091 'International Tables Vol C Tables 4.2.6.8 and 6.1.1.4'
H H 0 0 'International Tables Vol C Tables 4.2.6.8 and 6.1.1.4'
N N 0.0311 0.018 'International Tables Vol C Tables 4.2.6.8 and 6.1.1.4'
Cl Cl 0.3639 0.7018 'International Tables Vol C Tables 4.2.6.8 and 6.1.1.4'

loop_
_geom_angle_atom_site_label_1
_geom_angle_atom_site_label_2
_geom_angle_atom_site_label_3
_geom_angle
_geom_angle_site_symmetry_1
C2 C1 H1 180 .
C1 C2 C3 178.9(6) .
C8 C3 C4 119.6(4) .
C8 C3 C2 120.3(4) .
C4 C3 C2 120.1(4) .
C3 C4 C5 120.0(4) .
C3 C4 H4 120 .
C5 C4 H4 120 .
C6 C5 C4 120.9(4) .
C6 C5 H5 119.5 .
C4 C5 H5 119.5 .
C5 C6 C7 118.4(4) .
C5 C6 N1 123.9(4) .
C7 C6 N1 117.5(4) .
C8 C7 C6 120.7(4) .
C8 C7 H7 119.6 .
C6 C7 H7 119.6 .
C3 C8 C7 120.3(4) .
C3 C8 H8 119.9 .
C7 C8 H8 119.9 .
N1 C9 C10 126.4(4) .
N1 C9 C11 115.4(3) .
C10 C9 C11 118.2(3) .
C11 C10 C9 120.6(4) 3_665
C11 C10 H10 119.7 3_665
C9 C10 H10 119.7 .
C10 C11 N2 125.1(4) 3_665
C10 C11 C9 121.2(3) 3_665
N2 C11 C9 113.7(3) .
C17 C12 C13 119.3(4) .
C17 C12 N2 122.2(4) .
C13 C12 N2 118.6(4) .
C14 C13 C12 120.7(4) .
C14 C13 H13 119.7 .
C12 C13 H13 119.7 .
C13 C14 C15 120.4(4) .
C13 C14 H14 119.8 .
C15 C14 H14 119.8 .
C14 C15 C16 118.2(4) .
C14 C15 C18 120.8(4) .
C16 C15 C18 120.9(4) .
C17 C16 C15 120.9(4) .
C17 C16 H16 119.6 .
C15 C16 H16 119.6 .
C16 C17 C12 120.5(4) .
C16 C17 H17 119.7 .
C12 C17 H17 119.7 .
C19 C18 C15 178.7(5) .
C18 C19 H19 180 .
Cl2 C20 Cl1 113.5(4) .
Cl2 C20 H20A 108.9 .
Cl1 C20 H20A 108.9 .
Cl2 C20 H20B 108.9 .
Cl1 C20 H20B 108.9 .
H20A C20 H20B 107.7 .
C9 N1 C6 121.9(3) .
C11 N2 C12 127.4(3) .
C11 N2 H2 116.3 .
C12 N2 H2 116.3 .

loop_
_geom_bond_atom_site_label_1
_geom_bond_atom_site_label_2
_geom_bond_distance
_geom_bond_site_symmetry_2
C1 C2 1.182(7) .
C1 H1 0.95 .
C2 C3 1.442(6) .
C3 C8 1.383(6) .
C3 C4 1.392(6) .
C4 C5 1.393(6) .
C4 H4 0.95 .
C5 C6 1.386(6) .
C5 H5 0.95 .
C6 C7 1.404(6) .
C6 N1 1.408(5) .
C7 C8 1.387(6) .
C7 H7 0.95 .
C8 H8 0.95 .
C9 N1 1.304(5) .
C9 C10 1.436(5) .
C9 C11 1.480(6) .
C10 C11 1.352(5) 3_665
C10 H10 0.95 .
C11 C10 1.352(5) 3_665
C11 N2 1.373(5) .
C12 C17 1.380(6) .
C12 C13 1.392(6) .
C12 N2 1.414(5) .
C13 C14 1.380(6) .
C13 H13 0.95 .
C14 C15 1.395(6) .
C14 H14 0.95 .
C15 C16 1.404(6) .
C15 C18 1.430(6) .
C16 C17 1.375(6) .
C16 H16 0.95 .
C17 H17 0.95 .
C18 C19 1.188(6) .
C19 H19 0.95 .
C20 Cl2 1.705(10) .
C20 Cl1 1.763(11) .
C20 H20A 0.99 .
C20 H20B 0.99 .
N2 H2 0.88 .

loop_
_geom_torsion_atom_site_label_1
_geom_torsion_atom_site_label_2
_geom_torsion_atom_site_label_3
_geom_torsion_atom_site_label_4
_geom_torsion
_geom_torsion_site_symmetry_1
_geom_torsion_site_symmetry_4
C1 C2 C3 C8 -4E1(3) . .
C1 C2 C3 C4 14E1(3) . .
C8 C3 C4 C5 -2.3(6) . .
C2 C3 C4 C5 -179.2(4) . .
C3 C4 C5 C6 1.4(6) . .
C4 C5 C6 C7 1.2(6) . .
C4 C5 C6 N1 175.2(4) . .
C5 C6 C7 C8 -3.0(6) . .
N1 C6 C7 C8 -177.3(3) . .
C4 C3 C8 C7 0.5(6) . .
C2 C3 C8 C7 177.5(4) . .
C6 C7 C8 C3 2.1(6) . .
N1 C9 C10 C11 179.7(4) . 3_665
C11 C9 C10 C11 0.4(6) . 3_665
N1 C9 C11 C10 -179.8(4) . 3_665
C10 C9 C11 C10 -0.5(6) . 3_665
N1 C9 C11 N2 0.7(5) . .
C10 C9 C11 N2 -180.0(4) . .
C17 C12 C13 C14 -0.6(6) . .
N2 C12 C13 C14 -179.5(4) . .
C12 C13 C14 C15 -0.6(6) . .
C13 C14 C15 C16 0.8(6) . .
C13 C14 C15 C18 179.5(4) . .
C14 C15 C16 C17 0.2(6) . .
C18 C15 C16 C17 -178.6(4) . .
C15 C16 C17 C12 -1.4(6) . .
C13 C12 C17 C16 1.6(6) . .
N2 C12 C17 C16 -179.5(4) . .
C14 C15 C18 C19 -2E1(2) . .
C16 C15 C18 C19 16E1(2) . .
C10 C9 N1 C6 3.3(6) . .
C11 C9 N1 C6 -177.4(4) . .
C5 C6 N1 C9 57.7(5) . .
C7 C6 N1 C9 -128.3(4) . .
C10 C11 N2 C12 8.6(7) 3_665 .
C9 C11 N2 C12 -171.9(4) . .
C17 C12 N2 C11 41.4(6) . .
C13 C12 N2 C11 -139.7(4) . .
